data_7128220
loop_
_publ_author_name
'Ward, Jas S.'
'Frontera, Antonio'
'Rissanen, Kari'

_publ_section_title
;
 Nucleophilic iodonium interactions (NIIs) in 2-coordinate iodine(I) and
 silver(I) complexes.
;
_journal_issue 41
_journal_name_full 'Chemical communications (Cambridge, England)'
_journal_page_first 5094
_journal_page_last 5097
_journal_paper_doi 10.1039/d1cc01505b
_journal_volume 57
_journal_year 2021
_chemical_formula_moiety 'C14 H18 Ag N2, F6 P'
_chemical_formula_sum 'C14 H18 Ag F6 N2 P'
_chemical_formula_weight 467.14
_space_group_crystal_system monoclinic
_space_group_IT_number 14
_space_group_name_Hall '-P 2yn'
_space_group_name_H-M_alt 'P 1 21/n 1'
_atom_sites_solution_hydrogens geom
_atom_sites_solution_primary dual
_audit_creation_date 2020-12-08
_audit_creation_method
;
Olex2 1.2
(compiled 2018.05.29 svn.r3508 for OlexSys, GUI svn.r5506)
;
_audit_update_record
;
2021-02-24 deposited with the CCDC.	2021-04-20 downloaded from the CCDC.
;
_cell_angle_alpha 90
_cell_angle_beta 108.6200(10)
_cell_angle_gamma 90
_cell_formula_units_Z 4
_cell_length_a 10.8641(3)
_cell_length_b 11.1767(2)
_cell_length_c 15.0419(4)
_cell_measurement_reflns_used 5227
_cell_measurement_temperature 170
_cell_measurement_theta_max 30.508
_cell_measurement_theta_min 0.407
_cell_volume 1730.86(7)
_computing_cell_refinement 'DENZO/SCALEPACK (Otwinowski & Minor, 1997)'
_computing_data_collection 'COLLECT (Nonius, 2001).'
_computing_data_reduction 'DENZO/SCALEPACK (Otwinowski & Minor, 1997)'
_computing_molecular_graphics 'Olex2 (Dolomanov et al., 2009)'
_computing_publication_material 'Olex2 (Dolomanov et al., 2009)'
_computing_structure_refinement 'ShelXL (Sheldrick, 2015)'
_computing_structure_solution 'ShelXT (Sheldrick, 2015)'
_diffrn_ambient_temperature 170
_diffrn_measured_fraction_theta_full 0.998
_diffrn_measured_fraction_theta_max 0.999
_diffrn_measurement_device_type 'Bruker APEX-II CCD'
_diffrn_measurement_method '\w scans'
_diffrn_radiation_monochromator graphite
_diffrn_radiation_type MoK\a
_diffrn_radiation_wavelength 0.71073
_diffrn_reflns_av_R_equivalents 0.0374
_diffrn_reflns_av_unetI/netI 0.0442
_diffrn_reflns_Laue_measured_fraction_full 0.998
_diffrn_reflns_Laue_measured_fraction_max 0.999
_diffrn_reflns_limit_h_max 13
_diffrn_reflns_limit_h_min -15
_diffrn_reflns_limit_k_max 15
_diffrn_reflns_limit_k_min -15
_diffrn_reflns_limit_l_max 20
_diffrn_reflns_limit_l_min -20
_diffrn_reflns_number 18583
_diffrn_reflns_point_group_measured_fraction_full 0.998
_diffrn_reflns_point_group_measured_fraction_max 0.999
_diffrn_reflns_theta_full 25.242
_diffrn_reflns_theta_max 29.573
_diffrn_reflns_theta_min 2.316
_diffrn_standards_number 0
_exptl_absorpt_coefficient_mu 1.315
_exptl_absorpt_correction_T_max 0.7461
_exptl_absorpt_correction_T_min 0.6004
_exptl_absorpt_correction_type multi-scan
_exptl_absorpt_process_details
'SADABS-2012/1 (Bruker,2012) was used for absorption correction. wR2(int) was 0.0798 before and 0.0649 after correction. The Ratio of minimum to maximum transmission is 0.8047. The \l/2 correction factor is 0.0015.'
_exptl_crystal_colour colourless
_exptl_crystal_colour_primary colourless
_exptl_crystal_density_diffrn 1.793
_exptl_crystal_description plate
_exptl_crystal_F_000 928
_exptl_crystal_recrystallization_method 'Re-crystallisation from solvent: DCM/pentane'
_exptl_crystal_size_max 0.28
_exptl_crystal_size_mid 0.24
_exptl_crystal_size_min 0.04
_refine_diff_density_max 0.925
_refine_diff_density_min -0.513
_refine_diff_density_rms 0.091
_refine_ls_extinction_method none
_refine_ls_goodness_of_fit_ref 1.047
_refine_ls_hydrogen_treatment constr
_refine_ls_matrix_type full
_refine_ls_number_parameters 256
_refine_ls_number_reflns 4856
_refine_ls_number_restraints 87
_refine_ls_restrained_S_all 1.152
_refine_ls_R_factor_all 0.0598
_refine_ls_R_factor_gt 0.0435
_refine_ls_shift/su_max 0.001
_refine_ls_shift/su_mean 0.000
_refine_ls_structure_factor_coef Fsqd
_refine_ls_weighting_details 'w=1/[\s^2^(Fo^2^)+(0.0299P)^2^+3.0040P] where P=(Fo^2^+2Fc^2^)/3'
_refine_ls_weighting_scheme calc
_refine_ls_wR_factor_gt 0.0971
_refine_ls_wR_factor_ref 0.1036
_reflns_Friedel_coverage 0.000
_reflns_number_gt 3778
_reflns_number_total 4856
_reflns_threshold_expression 'I > 2\s(I)'
_cod_data_source_file d1cc01505b2.cif
_cod_data_source_block 7a
_cod_depositor_comments 'Adding full bibliography for 7128218--7128225.cif.'
_cod_database_code 7128220
_shelxl_version_number 2014/6
_shelx_space_group_comment
;
The symmetry employed for this shelxl refinement is uniquely defined
by the following loop, which should always be used as a source of
symmetry information in preference to the above space-group names.
They are only intended as comments.
;
_shelx_estimated_absorpt_t_max 0.949
_shelx_estimated_absorpt_t_min 0.710
_olex2_refinement_description
;
1. Fixed Uiso
 At 1.2 times of:
  All C(H) groups, All C(H,H) groups
 At 1.5 times of:
  All C(H,H,H) groups
2. Rigid body (RIGU) restrains
3. Others
 Sof(F114)=Sof(F115)=Sof(F116)=Sof(F117)=1-FVAR(1)
 Sof(F104)=Sof(F105)=Sof(F106)=Sof(F107)=FVAR(1)
4.a Secondary CH2 refined with riding coordinates:
 C7(H7A,H7B), C17(H17A,H17B)
4.b Aromatic/amide H refined with riding coordinates:
 C3(H3), C4(H4), C5(H5), C6(H6), C13(H13), C14(H14), C15(H15), C16(H16)
4.c Idealised Me refined as rotating group:
 C8(H8A,H8B,H8C), C18(H18A,H18B,H18C)
;
_olex2_submission_special_instructions 'No special instructions were received'

loop_
_space_group_symop_operation_xyz
'x, y, z'
'-x+1/2, y+1/2, -z+1/2'
'-x, -y, -z'
'x-1/2, -y-1/2, z-1/2'

loop_
_atom_site_label
_atom_site_type_symbol
_atom_site_fract_x
_atom_site_fract_y
_atom_site_fract_z
_atom_site_U_iso_or_equiv
_atom_site_adp_type
_atom_site_occupancy
_atom_site_site_symmetry_order
_atom_site_calc_flag
_atom_site_refinement_flags_posn
_atom_site_refinement_flags_adp
_atom_site_refinement_flags_occupancy
_atom_site_disorder_assembly
_atom_site_disorder_group
Ag1 Ag 0.27337(3) 0.31025(2) 0.48537(2) 0.04009(9) Uani 1 1 d . . . . .
P101 P 0.50614(9) 0.40429(8) 0.33595(7) 0.0379(2) Uani 1 1 d . U . . .
F102 F 0.4104(2) 0.2917(2) 0.31161(19) 0.0622(6) Uani 1 1 d . U . . .
F103 F 0.6022(2) 0.51625(19) 0.36143(17) 0.0537(5) Uani 1 1 d . U . . .
F104 F 0.4527(8) 0.4346(8) 0.2254(5) 0.063(2) Uani 0.386(7) 1 d . U P A 1
F105 F 0.6187(7) 0.3269(7) 0.3128(8) 0.073(2) Uani 0.386(7) 1 d . U P A 1
F106 F 0.5535(10) 0.3607(9) 0.4385(5) 0.076(2) Uani 0.386(7) 1 d . U P A 1
F107 F 0.3899(8) 0.4704(8) 0.3486(8) 0.070(2) Uani 0.386(7) 1 d . U P A 1
F114 F 0.5235(8) 0.3984(5) 0.2381(4) 0.0832(18) Uani 0.614(7) 1 d . U P A 2
F115 F 0.6223(4) 0.3179(4) 0.3822(5) 0.0750(17) Uani 0.614(7) 1 d . U P A 2
F116 F 0.4861(6) 0.4200(5) 0.4374(4) 0.0757(15) Uani 0.614(7) 1 d . U P A 2
F117 F 0.3907(5) 0.4992(4) 0.2973(5) 0.0686(15) Uani 0.614(7) 1 d . U P A 2
N1 N 0.4103(3) 0.1779(2) 0.5564(2) 0.0368(6) Uani 1 1 d . . . . .
N11 N 0.1280(3) 0.4399(2) 0.42232(19) 0.0364(6) Uani 1 1 d . . . . .
C2 C 0.3780(4) 0.0625(3) 0.5641(2) 0.0399(7) Uani 1 1 d . . . . .
C3 C 0.4700(4) -0.0193(3) 0.6143(3) 0.0485(9) Uani 1 1 d . . . . .
H3 H 0.4458 -0.1002 0.6188 0.058 Uiso 1 1 calc R . . . .
C4 C 0.5952(4) 0.0160(4) 0.6573(3) 0.0527(10) Uani 1 1 d . . . . .
H4 H 0.6585 -0.0396 0.6919 0.063 Uiso 1 1 calc R . . . .
C5 C 0.6281(4) 0.1337(4) 0.6498(3) 0.0525(10) Uani 1 1 d . . . . .
H5 H 0.7146 0.1605 0.6792 0.063 Uiso 1 1 calc R . . . .
C6 C 0.5342(4) 0.2121(3) 0.5991(3) 0.0453(8) Uani 1 1 d . . . . .
H6 H 0.5574 0.2931 0.5940 0.054 Uiso 1 1 calc R . . . .
C7 C 0.2372(4) 0.0282(4) 0.5219(3) 0.0565(10) Uani 1 1 d . . . . .
H7A H 0.2301 -0.0585 0.5077 0.068 Uiso 1 1 calc R . . . .
H7B H 0.1982 0.0723 0.4624 0.068 Uiso 1 1 calc R . . . .
C8 C 0.1644(5) 0.0578(6) 0.5901(4) 0.0896(18) Uani 1 1 d . . . . .
H8A H 0.0727 0.0361 0.5622 0.134 Uiso 1 1 calc GR . . . .
H8B H 0.1714 0.1437 0.6038 0.134 Uiso 1 1 calc GR . . . .
H8C H 0.2021 0.0128 0.6484 0.134 Uiso 1 1 calc GR . . . .
C12 C 0.0000(3) 0.4149(3) 0.3904(2) 0.0395(7) Uani 1 1 d . . . . .
C13 C -0.0897(4) 0.5039(4) 0.3521(3) 0.0483(9) Uani 1 1 d . . . . .
H13 H -0.1797 0.4853 0.3299 0.058 Uiso 1 1 calc R . . . .
C14 C -0.0492(4) 0.6187(4) 0.3460(3) 0.0533(10) Uani 1 1 d . . . . .
H14 H -0.1105 0.6797 0.3187 0.064 Uiso 1 1 calc R . . . .
C15 C 0.0807(4) 0.6447(3) 0.3798(3) 0.0493(9) Uani 1 1 d . . . . .
H15 H 0.1107 0.7240 0.3770 0.059 Uiso 1 1 calc R . . . .
C16 C 0.1668(4) 0.5538(3) 0.4178(3) 0.0427(8) Uani 1 1 d . . . . .
H16 H 0.2569 0.5718 0.4416 0.051 Uiso 1 1 calc R . . . .
C17 C -0.0410(4) 0.2879(4) 0.3938(3) 0.0504(9) Uani 1 1 d . . . . .
H17A H 0.0182 0.2486 0.4503 0.061 Uiso 1 1 calc R . . . .
H17B H -0.1298 0.2860 0.3986 0.061 Uiso 1 1 calc R . . . .
C18 C -0.0393(7) 0.2208(5) 0.3086(4) 0.0850(18) Uani 1 1 d . . . . .
H18A H -0.1057 0.2534 0.2534 0.127 Uiso 1 1 calc GR . . . .
H18B H -0.0574 0.1361 0.3158 0.127 Uiso 1 1 calc GR . . . .
H18C H 0.0464 0.2288 0.3006 0.127 Uiso 1 1 calc GR . . . .

loop_
_atom_site_aniso_label
_atom_site_aniso_U_11
_atom_site_aniso_U_22
_atom_site_aniso_U_33
_atom_site_aniso_U_23
_atom_site_aniso_U_13
_atom_site_aniso_U_12
Ag1 0.03386(14) 0.04029(15) 0.04289(15) 0.00657(11) 0.00770(11) 0.00429(11)
P101 0.0330(5) 0.0375(4) 0.0414(5) -0.0005(3) 0.0092(4) -0.0035(3)
F102 0.0518(14) 0.0514(13) 0.0707(15) 0.0064(11) 0.0015(11) -0.0146(10)
F103 0.0442(12) 0.0452(11) 0.0700(14) -0.0049(10) 0.0159(11) -0.0099(9)
F104 0.053(4) 0.075(4) 0.053(3) 0.011(3) 0.006(3) -0.018(3)
F105 0.046(3) 0.069(4) 0.097(5) -0.026(3) 0.013(3) -0.003(3)
F106 0.078(5) 0.080(4) 0.055(3) 0.007(3) 0.000(3) -0.028(3)
F107 0.054(3) 0.068(4) 0.095(5) -0.017(3) 0.035(3) -0.011(3)
F114 0.127(5) 0.067(3) 0.069(3) -0.021(2) 0.050(3) -0.025(3)
F115 0.043(2) 0.045(2) 0.124(4) 0.011(2) 0.008(2) 0.0025(16)
F116 0.089(3) 0.082(3) 0.065(3) -0.008(2) 0.038(2) -0.018(3)
F117 0.047(2) 0.045(2) 0.095(3) 0.008(2) -0.004(2) -0.0011(16)
N1 0.0346(15) 0.0378(14) 0.0369(14) 0.0027(11) 0.0098(12) 0.0030(11)
N11 0.0341(15) 0.0385(14) 0.0358(14) 0.0016(11) 0.0098(12) 0.0006(11)
C2 0.044(2) 0.0370(17) 0.0400(18) 0.0006(13) 0.0144(15) 0.0001(14)
C3 0.055(2) 0.0433(19) 0.048(2) 0.0113(16) 0.0180(18) 0.0077(17)
C4 0.055(3) 0.059(2) 0.042(2) 0.0152(17) 0.0136(18) 0.0193(19)
C5 0.0323(19) 0.070(3) 0.049(2) 0.0045(19) 0.0037(17) 0.0053(18)
C6 0.0333(18) 0.050(2) 0.051(2) 0.0028(16) 0.0107(16) -0.0018(15)
C7 0.050(2) 0.049(2) 0.062(3) -0.0039(19) 0.007(2) -0.0049(18)
C8 0.053(3) 0.132(5) 0.085(4) 0.013(4) 0.024(3) -0.016(3)
C12 0.0349(18) 0.0487(19) 0.0336(16) 0.0032(14) 0.0091(14) 0.0008(14)
C13 0.0337(19) 0.069(3) 0.0408(19) 0.0047(17) 0.0105(15) 0.0085(17)
C14 0.057(3) 0.055(2) 0.047(2) 0.0068(17) 0.016(2) 0.0210(19)
C15 0.066(3) 0.0379(18) 0.046(2) 0.0034(15) 0.019(2) 0.0076(18)
C16 0.041(2) 0.0432(19) 0.0428(19) -0.0004(15) 0.0126(16) -0.0015(15)
C17 0.045(2) 0.057(2) 0.049(2) 0.0005(17) 0.0138(18) -0.0119(17)
C18 0.133(6) 0.060(3) 0.069(3) -0.008(2) 0.043(4) -0.024(3)

loop_
_atom_type_symbol
_atom_type_description
_atom_type_scat_dispersion_real
_atom_type_scat_dispersion_imag
_atom_type_scat_source
C C 0.0033 0.0016 'International Tables Vol C Tables 4.2.6.8 and 6.1.1.4'
H H 0.0000 0.0000 'International Tables Vol C Tables 4.2.6.8 and 6.1.1.4'
Ag Ag -0.8971 1.1015 'International Tables Vol C Tables 4.2.6.8 and 6.1.1.4'
F F 0.0171 0.0103 'International Tables Vol C Tables 4.2.6.8 and 6.1.1.4'
N N 0.0061 0.0033 'International Tables Vol C Tables 4.2.6.8 and 6.1.1.4'
P P 0.1023 0.0942 'International Tables Vol C Tables 4.2.6.8 and 6.1.1.4'

loop_
_geom_angle_atom_site_label_1
_geom_angle_atom_site_label_2
_geom_angle_atom_site_label_3
_geom_angle
_geom_angle_site_symmetry_1
_geom_angle_site_symmetry_3
_geom_angle_publ_flag
N1 Ag1 N11 175.27(11) . . ?
F102 P101 F104 86.3(3) . . ?
F102 P101 F105 90.6(3) . . ?
F102 P101 F116 91.6(2) . . ?
F102 P101 F117 93.5(2) . . ?
F103 P101 F102 179.37(15) . . ?
F103 P101 F104 94.3(3) . . ?
F103 P101 F105 89.4(3) . . ?
F103 P101 F116 87.9(2) . . ?
F103 P101 F117 86.81(19) . . ?
F104 P101 F105 86.5(5) . . ?
F106 P101 F102 88.0(3) . . ?
F106 P101 F103 91.4(3) . . ?
F106 P101 F104 173.6(4) . . ?
F106 P101 F105 90.7(5) . . ?
F107 P101 F102 84.6(3) . . ?
F107 P101 F103 95.4(3) . . ?
F107 P101 F104 89.3(5) . . ?
F107 P101 F105 173.8(4) . . ?
F107 P101 F106 93.1(5) . . ?
F114 P101 F102 90.9(2) . . ?
F114 P101 F103 89.6(2) . . ?
F114 P101 F115 94.0(4) . . ?
F114 P101 F116 176.2(3) . . ?
F114 P101 F117 90.1(3) . . ?
F115 P101 F102 89.41(19) . . ?
F115 P101 F103 90.23(18) . . ?
F115 P101 F116 88.8(3) . . ?
F115 P101 F117 174.9(3) . . ?
F117 P101 F116 86.9(3) . . ?
C2 N1 Ag1 123.2(2) . . ?
C6 N1 Ag1 118.2(2) . . ?
C6 N1 C2 118.5(3) . . ?
C12 N11 Ag1 123.5(2) . . ?
C12 N11 C16 118.7(3) . . ?
C16 N11 Ag1 117.7(2) . . ?
N1 C2 C3 120.9(3) . . ?
N1 C2 C7 117.6(3) . . ?
C3 C2 C7 121.4(3) . . ?
C2 C3 H3 119.9 . . ?
C4 C3 C2 120.2(4) . . ?
C4 C3 H3 119.9 . . ?
C3 C4 H4 120.6 . . ?
C3 C4 C5 118.9(4) . . ?
C5 C4 H4 120.6 . . ?
C4 C5 H5 120.4 . . ?
C6 C5 C4 119.2(4) . . ?
C6 C5 H5 120.4 . . ?
N1 C6 C5 122.3(4) . . ?
N1 C6 H6 118.9 . . ?
C5 C6 H6 118.9 . . ?
C2 C7 H7A 109.7 . . ?
C2 C7 H7B 109.7 . . ?
C2 C7 C8 109.7(4) . . ?
H7A C7 H7B 108.2 . . ?
C8 C7 H7A 109.7 . . ?
C8 C7 H7B 109.7 . . ?
C7 C8 H8A 109.5 . . ?
C7 C8 H8B 109.5 . . ?
C7 C8 H8C 109.5 . . ?
H8A C8 H8B 109.5 . . ?
H8A C8 H8C 109.5 . . ?
H8B C8 H8C 109.5 . . ?
N11 C12 C13 120.6(3) . . ?
N11 C12 C17 118.0(3) . . ?
C13 C12 C17 121.3(3) . . ?
C12 C13 H13 119.9 . . ?
C14 C13 C12 120.2(4) . . ?
C14 C13 H13 119.9 . . ?
C13 C14 H14 120.4 . . ?
C13 C14 C15 119.3(4) . . ?
C15 C14 H14 120.4 . . ?
C14 C15 H15 120.6 . . ?
C14 C15 C16 118.8(4) . . ?
C16 C15 H15 120.6 . . ?
N11 C16 C15 122.4(4) . . ?
N11 C16 H16 118.8 . . ?
C15 C16 H16 118.8 . . ?
C12 C17 H17A 109.4 . . ?
C12 C17 H17B 109.4 . . ?
H17A C17 H17B 108.0 . . ?
C18 C17 C12 111.3(3) . . ?
C18 C17 H17A 109.4 . . ?
C18 C17 H17B 109.4 . . ?
C17 C18 H18A 109.5 . . ?
C17 C18 H18B 109.5 . . ?
C17 C18 H18C 109.5 . . ?
H18A C18 H18B 109.5 . . ?
H18A C18 H18C 109.5 . . ?
H18B C18 H18C 109.5 . . ?

loop_
_geom_bond_atom_site_label_1
_geom_bond_atom_site_label_2
_geom_bond_distance
_geom_bond_site_symmetry_2
_geom_bond_publ_flag
Ag1 N1 2.129(3) . ?
Ag1 N11 2.130(3) . ?
P101 F102 1.599(2) . ?
P101 F103 1.596(2) . ?
P101 F104 1.613(7) . ?
P101 F105 1.624(8) . ?
P101 F106 1.541(7) . ?
P101 F107 1.526(8) . ?
P101 F114 1.544(5) . ?
P101 F115 1.565(4) . ?
P101 F116 1.618(5) . ?
P101 F117 1.603(4) . ?
N1 C2 1.351(4) . ?
N1 C6 1.348(5) . ?
N11 C12 1.347(4) . ?
N11 C16 1.349(4) . ?
C2 C3 1.386(5) . ?
C2 C7 1.507(5) . ?
C3 H3 0.9500 . ?
C3 C4 1.365(6) . ?
C4 H4 0.9500 . ?
C4 C5 1.378(6) . ?
C5 H5 0.9500 . ?
C5 C6 1.376(5) . ?
C6 H6 0.9500 . ?
C7 H7A 0.9900 . ?
C7 H7B 0.9900 . ?
C7 C8 1.519(7) . ?
C8 H8A 0.9800 . ?
C8 H8B 0.9800 . ?
C8 H8C 0.9800 . ?
C12 C13 1.383(5) . ?
C12 C17 1.494(5) . ?
C13 H13 0.9500 . ?
C13 C14 1.369(6) . ?
C14 H14 0.9500 . ?
C14 C15 1.369(6) . ?
C15 H15 0.9500 . ?
C15 C16 1.376(5) . ?
C16 H16 0.9500 . ?
C17 H17A 0.9900 . ?
C17 H17B 0.9900 . ?
C17 C18 1.490(6) . ?
C18 H18A 0.9800 . ?
C18 H18B 0.9800 . ?
C18 H18C 0.9800 . ?
